data_7021477
loop_
_publ_author_name
'Zhu, Yan'
'Luo, Feng'
'Luo, Ming-Biao'
'Feng, Xue-Feng'
'Batten, Stuart R.'
'Sun, Gong-Ming'
'Liu, Shu-Juan'
'Xu, Wen-Yuan'

_publ_section_title
;
 Solvent-induced reversible single-crystal-to-single-crystal
 transformations observed in lanthanide complexes.
;
_journal_issue 24
_journal_name_full 'Dalton transactions (Cambridge, England : 2003)'
_journal_page_first 8545
_journal_page_last 8548
_journal_paper_doi 10.1039/c3dt50737h
_journal_volume 42
_journal_year 2013
_chemical_formula_sum 'C72 H58 Dy2 N4 O12'
_chemical_formula_weight 1496.22
_chemical_name_systematic
;
?
;
_space_group_IT_number 2
_symmetry_cell_setting triclinic
_symmetry_space_group_name_Hall '-P 1'
_symmetry_space_group_name_H-M 'P -1'
_atom_sites_solution_hydrogens geom
_atom_sites_solution_primary direct
_atom_sites_solution_secondary difmap
_audit_creation_method SHELXL-97
_cell_angle_alpha 82.8720(10)
_cell_angle_beta 83.5220(10)
_cell_angle_gamma 72.8360(10)
_cell_formula_units_Z 2
_cell_length_a 13.1576(3)
_cell_length_b 14.3885(3)
_cell_length_c 17.4231(4)
_cell_measurement_reflns_used 9039
_cell_measurement_temperature 296(2)
_cell_measurement_theta_max 26.32
_cell_measurement_theta_min 2.50
_cell_volume 3117.13(12)
_computing_cell_refinement 'Bruker SMART'
_computing_data_collection 'Bruker SMART'
_computing_data_reduction 'Bruker SAINT'
_computing_molecular_graphics 'Bruker SHELXTL'
_computing_publication_material 'Bruker SHELXTL'
_computing_structure_refinement 'SHELXL-97 (Sheldrick, 1997)'
_computing_structure_solution 'SHELXS-97 (Sheldrick, 1990)'
_diffrn_ambient_temperature 296(2)
_diffrn_measured_fraction_theta_full 0.999
_diffrn_measured_fraction_theta_max 0.999
_diffrn_measurement_device_type 'CCD area detector'
_diffrn_measurement_method 'phi and omega scans'
_diffrn_radiation_monochromator graphite
_diffrn_radiation_source 'fine-focus sealed tube'
_diffrn_radiation_type MoK\a
_diffrn_radiation_wavelength 0.71073
_diffrn_reflns_av_R_equivalents 0.0372
_diffrn_reflns_av_unetI/netI 0.0347
_diffrn_reflns_limit_h_max 15
_diffrn_reflns_limit_h_min -15
_diffrn_reflns_limit_k_max 17
_diffrn_reflns_limit_k_min -17
_diffrn_reflns_limit_l_max 20
_diffrn_reflns_limit_l_min -20
_diffrn_reflns_number 42115
_diffrn_reflns_theta_full 25.00
_diffrn_reflns_theta_max 25.00
_diffrn_reflns_theta_min 1.18
_exptl_absorpt_coefficient_mu 2.447
_exptl_absorpt_correction_T_max 0.7257
_exptl_absorpt_correction_T_min 0.6404
_exptl_absorpt_correction_type multi-scan
_exptl_absorpt_process_details 'SADABS; Bruker, 2000'
_exptl_crystal_colour Colorless
_exptl_crystal_density_diffrn 1.594
_exptl_crystal_density_method 'not measured'
_exptl_crystal_description Block
_exptl_crystal_F_000 1492
_exptl_crystal_size_max 0.20
_exptl_crystal_size_mid 0.18
_exptl_crystal_size_min 0.14
_refine_diff_density_max 1.393
_refine_diff_density_min -0.868
_refine_diff_density_rms 0.101
_refine_ls_extinction_method none
_refine_ls_goodness_of_fit_ref 1.040
_refine_ls_hydrogen_treatment constr
_refine_ls_matrix_type full
_refine_ls_number_parameters 697
_refine_ls_number_reflns 10980
_refine_ls_number_restraints 79
_refine_ls_restrained_S_all 1.079
_refine_ls_R_factor_all 0.0449
_refine_ls_R_factor_gt 0.0360
_refine_ls_shift/su_max 0.018
_refine_ls_shift/su_mean 0.000
_refine_ls_structure_factor_coef Fsqd
_refine_ls_weighting_details 'calc w=1/[\s^2^(Fo^2^)+(0.0456P)^2^+7.0671P] where P=(Fo^2^+2Fc^2^)/3'
_refine_ls_weighting_scheme calc
_refine_ls_wR_factor_gt 0.0928
_refine_ls_wR_factor_ref 0.1002
_reflns_number_gt 9175
_reflns_number_total 10980
_reflns_threshold_expression >2sigma(I)
_cod_data_source_file c3dt50737h.txt
_cod_data_source_block 2
_cod_depositor_comments
;
The following automatic conversions were performed:

'_symmetry_cell_setting' value 'Triclinic' changed to 'triclinic'
according to /home/saulius/struct/CIF-dictionaries/cif_core.dic
dictionary named 'cif_core.dic' version 2.4.2 from
2011-04-26.

'_exptl_absorpt_correction_type' value 'Multi-scan'
changed to 'multi-scan' according to
/home/saulius/struct/CIF-dictionaries/cif_core.dic dictionary named
'cif_core.dic' version 2.4.2 from 2011-04-26.

Automatic conversion script
Id: cif_fix_values 1891 2012-01-12 08:04:46Z andrius 
;
_cod_original_sg_symbol_H-M P-1
_cod_database_code 7021477

loop_
_symmetry_equiv_pos_as_xyz
'x, y, z'
'-x, -y, -z'

loop_
_atom_site_label
_atom_site_type_symbol
_atom_site_fract_x
_atom_site_fract_y
_atom_site_fract_z
_atom_site_U_iso_or_equiv
_atom_site_adp_type
_atom_site_occupancy
_atom_site_symmetry_multiplicity
_atom_site_calc_flag
_atom_site_refinement_flags
C1 C 0.8522(4) 0.8335(4) 0.0216(3) 0.0460(12) Uani 1 1 d .
C2 C 0.8049(3) 0.94178(18) 0.0073(2) 0.0465(12) Uani 1 1 d G
C3 C 0.8744(2) 0.9954(2) -0.0242(2) 0.0541(13) Uani 1 1 d G
H3 H 0.9456 0.9635 -0.0376 0.065 Uiso 1 1 calc R
C4 C 0.8377(3) 1.0967(2) -0.0356(3) 0.0695(17) Uani 1 1 d G
H4 H 0.8842 1.1326 -0.0567 0.083 Uiso 1 1 calc R
C5 C 0.7314(3) 1.14440(18) -0.0156(3) 0.080(2) Uani 1 1 d G
H5 H 0.7068 1.2122 -0.0232 0.096 Uiso 1 1 calc R
C6 C 0.6618(3) 1.0908(3) 0.0159(3) 0.085(2) Uani 1 1 d G
H6 H 0.5907 1.1227 0.0293 0.102 Uiso 1 1 calc R
C7 C 0.6986(3) 0.9895(3) 0.0273(3) 0.0670(17) Uani 1 1 d G
C8 C 0.6200(6) 0.9364(6) 0.0647(6) 0.109(3) Uani 1 1 d .
H8A H 0.5513 0.9826 0.0734 0.163 Uiso 1 1 calc R
H8B H 0.6438 0.9027 0.1134 0.163 Uiso 1 1 calc R
H8C H 0.6148 0.8901 0.0312 0.163 Uiso 1 1 calc R
C9 C 0.9545(5) 0.6042(4) -0.1284(3) 0.0572(14) Uani 1 1 d .
C10 C 0.9287(5) 0.6013(4) -0.2094(3) 0.095(2) Uani 1 1 d GU
C11 C 0.8275(5) 0.5999(4) -0.2240(3) 0.097(2) Uani 1 1 d GU
H11 H 0.7754 0.6001 -0.1832 0.116 Uiso 1 1 calc R
C12 C 0.8041(5) 0.5983(4) -0.2996(3) 0.118(2) Uani 1 1 d GU
H12 H 0.7363 0.5974 -0.3093 0.141 Uiso 1 1 calc R
C13 C 0.8819(6) 0.5981(4) -0.3606(3) 0.117(3) Uani 1 1 d GU
H13 H 0.8662 0.5970 -0.4111 0.140 Uiso 1 1 calc R
C14 C 0.9831(5) 0.5995(4) -0.3460(3) 0.115(3) Uani 1 1 d GU
H14 H 1.0352 0.5993 -0.3868 0.138 Uiso 1 1 calc R
C15 C 1.0066(4) 0.6011(4) -0.2705(4) 0.122(4) Uani 1 1 d G
C16 C 1.1056(7) 0.6053(6) -0.2535(5) 0.094(2) Uani 1 1 d .
H16A H 1.1514 0.6048 -0.3005 0.141 Uiso 1 1 calc R
H16B H 1.1367 0.5498 -0.2184 0.141 Uiso 1 1 calc R
H16C H 1.0972 0.6642 -0.2299 0.141 Uiso 1 1 calc R
C17 C 0.7997(4) 0.4829(4) 0.0328(3) 0.0482(12) Uani 1 1 d .
C18 C 0.6921(3) 0.4730(3) 0.0623(2) 0.0563(14) Uani 1 1 d G
C19 C 0.6885(4) 0.3833(3) 0.1007(3) 0.077(2) Uani 1 1 d G
H19 H 0.7506 0.3316 0.1037 0.093 Uiso 1 1 calc R
C20 C 0.5920(5) 0.3707(4) 0.1345(3) 0.113(3) Uani 1 1 d G
H20 H 0.5896 0.3106 0.1601 0.136 Uiso 1 1 calc R
C21 C 0.4991(4) 0.4479(6) 0.1299(3) 0.127(4) Uani 1 1 d G
H21 H 0.4346 0.4395 0.1525 0.153 Uiso 1 1 calc R
C22 C 0.5027(3) 0.5377(5) 0.0915(4) 0.120(4) Uani 1 1 d G
H22 H 0.4406 0.5893 0.0885 0.144 Uiso 1 1 calc R
C23 C 0.5992(4) 0.5502(3) 0.0577(3) 0.080(2) Uani 1 1 d G
C24 C 0.5923(7) 0.6495(6) 0.0113(6) 0.108(3) Uani 1 1 d .
H24A H 0.5209 0.6788 -0.0037 0.162 Uiso 1 1 calc R
H24B H 0.6411 0.6404 -0.0343 0.162 Uiso 1 1 calc R
H24C H 0.6104 0.6916 0.0428 0.162 Uiso 1 1 calc R
N2 N 0.8528(3) 0.6509(3) 0.17298(15) 0.0561(11) Uani 1 1 d G
C25 C 0.7448(3) 0.6567(4) 0.1817(2) 0.0750(19) Uani 1 1 d G
H25 H 0.7093 0.6559 0.1387 0.090 Uiso 1 1 calc R
C26 C 0.6899(2) 0.6640(4) 0.2547(3) 0.088(2) Uani 1 1 d G
H26 H 0.6177 0.6679 0.2606 0.106 Uiso 1 1 calc R
C27 C 0.7430(3) 0.6653(4) 0.31902(18) 0.085(2) Uani 1 1 d G
H27 H 0.7063 0.6701 0.3679 0.101 Uiso 1 1 calc R
C28 C 0.8510(3) 0.6594(3) 0.31027(16) 0.0659(16) Uani 1 1 d GD
C29 C 0.9059(2) 0.6522(3) 0.23725(19) 0.0540(14) Uani 1 1 d G
C30 C 0.9068(6) 0.6612(5) 0.3743(3) 0.0753(19) Uani 1 1 d D
H30 H 0.8722 0.6640 0.4239 0.090 Uiso 1 1 calc R
C31 C 1.0148(6) 0.6587(5) 0.3628(3) 0.082(2) Uani 1 1 d D
H31 H 1.0521 0.6593 0.4049 0.098 Uiso 1 1 calc R
N1 N 1.0603(3) 0.6493(2) 0.15063(15) 0.0512(11) Uani 1 1 d G
C32 C 1.0109(2) 0.6513(3) 0.22549(18) 0.0504(13) Uani 1 1 d G
C33 C 1.0670(3) 0.6553(3) 0.28739(14) 0.0623(16) Uani 1 1 d GD
C34 C 1.1726(3) 0.6572(3) 0.2744(2) 0.0737(19) Uani 1 1 d G
H34 H 1.2102 0.6598 0.3158 0.088 Uiso 1 1 calc R
C35 C 1.2220(2) 0.6552(3) 0.1996(2) 0.0770(19) Uani 1 1 d G
H35 H 1.2927 0.6564 0.1909 0.092 Uiso 1 1 calc R
C36 C 1.1659(3) 0.6512(3) 0.13765(17) 0.0646(16) Uani 1 1 d G
H36 H 1.1989 0.6499 0.0876 0.078 Uiso 1 1 calc R
C37 C 0.3746(5) 0.3361(4) 0.4431(3) 0.0507(13) Uani 1 1 d .
C38 C 0.3665(4) 0.4432(2) 0.4428(3) 0.0610(15) Uani 1 1 d G
C39 C 0.4413(4) 0.4863(3) 0.4031(3) 0.079(2) Uani 1 1 d G
C40 C 0.4323(5) 0.5837(4) 0.4100(3) 0.102(3) Uani 1 1 d G
H40 H 0.4823 0.6126 0.3834 0.122 Uiso 1 1 calc R
C41 C 0.3485(6) 0.6379(2) 0.4566(4) 0.119(4) Uani 1 1 d G
H41 H 0.3424 0.7031 0.4612 0.143 Uiso 1 1 calc R
C42 C 0.2737(5) 0.5948(3) 0.4963(4) 0.125(4) Uani 1 1 d G
H42 H 0.2176 0.6311 0.5275 0.150 Uiso 1 1 calc R
C43 C 0.2827(4) 0.4974(3) 0.4894(3) 0.085(2) Uani 1 1 d G
H43 H 0.2327 0.4686 0.5160 0.102 Uiso 1 1 calc R
C44 C 0.5340(9) 0.4345(7) 0.3506(6) 0.135(4) Uani 1 1 d .
H44A H 0.5755 0.4782 0.3303 0.203 Uiso 1 1 calc R
H44B H 0.5080 0.4134 0.3085 0.203 Uiso 1 1 calc R
H44C H 0.5779 0.3787 0.3794 0.203 Uiso 1 1 calc R
C45 C 0.5653(6) 0.1063(4) 0.5802(3) 0.0617(16) Uani 1 1 d .
C46 C 0.6220(5) 0.1084(4) 0.6472(3) 0.086(3) Uani 1 1 d G
C47 C 0.5705(5) 0.1146(5) 0.7214(4) 0.122(3) Uani 1 1 d GU
H47 H 0.4989 0.1162 0.7293 0.147 Uiso 1 1 calc R
C48 C 0.6259(6) 0.1185(5) 0.7837(3) 0.134(3) Uani 1 1 d GU
H48 H 0.5914 0.1227 0.8333 0.161 Uiso 1 1 calc R
C49 C 0.7328(6) 0.1162(5) 0.7719(4) 0.130(4) Uani 1 1 d GU
H49 H 0.7699 0.1188 0.8136 0.156 Uiso 1 1 calc R
C50 C 0.7844(5) 0.1099(4) 0.6977(4) 0.136(4) Uani 1 1 d GU
H50 H 0.8559 0.1084 0.6898 0.163 Uiso 1 1 calc R
C51 C 0.7289(5) 0.1060(4) 0.6354(3) 0.110(4) Uani 1 1 d GD
C52 C 0.7806(8) 0.1038(9) 0.5572(6) 0.148(5) Uani 1 1 d D
H52A H 0.7863 0.1677 0.5382 0.223 Uiso 1 1 calc R
H52B H 0.7390 0.0838 0.5240 0.223 Uiso 1 1 calc R
H52C H 0.8506 0.0582 0.5577 0.223 Uiso 1 1 calc R
C53 C 0.3517(4) -0.0046(4) 0.6198(3) 0.0460(12) Uani 1 1 d .
C54 C 0.2705(3) -0.0097(3) 0.68681(18) 0.0492(12) Uani 1 1 d G
C55 C 0.2244(4) 0.0760(2) 0.7222(2) 0.0687(17) Uani 1 1 d G
H55 H 0.2412 0.1332 0.7022 0.082 Uiso 1 1 calc R
C56 C 0.1532(4) 0.0763(3) 0.7876(2) 0.088(2) Uani 1 1 d G
H56 H 0.1223 0.1337 0.8113 0.106 Uiso 1 1 calc R
C57 C 0.1281(3) -0.0091(4) 0.8175(2) 0.085(2) Uani 1 1 d G
H57 H 0.0804 -0.0089 0.8612 0.102 Uiso 1 1 calc R
C58 C 0.1742(3) -0.0948(3) 0.7821(2) 0.0718(18) Uani 1 1 d G
H58 H 0.1574 -0.1519 0.8021 0.086 Uiso 1 1 calc R
C59 C 0.2454(3) -0.0951(2) 0.7167(2) 0.0544(14) Uani 1 1 d G
C60 C 0.2869(6) -0.1902(5) 0.6789(4) 0.0768(19) Uani 1 1 d .
H60A H 0.2550 -0.2379 0.7066 0.115 Uiso 1 1 calc R
H60B H 0.3631 -0.2137 0.6802 0.115 Uiso 1 1 calc R
H60C H 0.2689 -0.1792 0.6260 0.115 Uiso 1 1 calc R
N4 N 0.2163(2) 0.1471(3) 0.4425(2) 0.0552(11) Uani 1 1 d G
C61 C 0.1421(3) 0.1497(4) 0.50624(18) 0.0775(19) Uani 1 1 d G
H61 H 0.1612 0.1525 0.5555 0.093 Uiso 1 1 calc R
C62 C 0.0393(3) 0.1480(4) 0.4964(3) 0.105(3) Uani 1 1 d G
H62 H -0.0104 0.1498 0.5390 0.126 Uiso 1 1 calc R
C63 C 0.0107(2) 0.1438(4) 0.4228(3) 0.101(3) Uani 1 1 d G
H63 H -0.0581 0.1427 0.4162 0.121 Uiso 1 1 calc R
C64 C 0.0849(3) 0.1412(3) 0.3590(2) 0.077(2) Uani 1 1 d GD
C65 C 0.1877(3) 0.1429(3) 0.36888(18) 0.0557(14) Uani 1 1 d G
C66 C 0.0586(7) 0.1366(6) 0.2842(5) 0.098(3) Uani 1 1 d D
H66 H -0.0084 0.1319 0.2767 0.117 Uiso 1 1 calc R
C67 C 0.1341(6) 0.1391(5) 0.2204(5) 0.091(3) Uani 1 1 d D
H67 H 0.1168 0.1362 0.1706 0.109 Uiso 1 1 calc R
N3 N 0.3606(3) 0.1525(3) 0.32073(15) 0.0551(11) Uani 1 1 d G
C68 C 0.2611(3) 0.1453(3) 0.3075(2) 0.0558(14) Uani 1 1 d G
C69 C 0.2356(3) 0.1460(3) 0.2321(2) 0.0714(19) Uani 1 1 d GD
C70 C 0.3097(4) 0.1538(4) 0.16992(17) 0.093(3) Uani 1 1 d G
H70 H 0.2927 0.1542 0.1195 0.112 Uiso 1 1 calc R
C71 C 0.4092(4) 0.1610(4) 0.18317(18) 0.090(2) Uani 1 1 d G
H71 H 0.4588 0.1662 0.1416 0.108 Uiso 1 1 calc R
C72 C 0.4347(3) 0.1604(3) 0.2586(2) 0.0733(18) Uani 1 1 d G
H72 H 0.5012 0.1652 0.2674 0.088 Uiso 1 1 calc R
Dy1 Dy 0.411865(18) 0.134859(15) 0.461308(12) 0.03873(8) Uani 1 1 d .
Dy2 Dy 0.952362(18) 0.633684(16) 0.036671(13) 0.04165(8) Uani 1 1 d .
O1 O 0.9308(4) 0.6830(3) -0.0993(2) 0.0794(14) Uani 1 1 d U
O2 O 0.8138(3) 0.5658(3) 0.0312(2) 0.0554(9) Uani 1 1 d .
O3 O 0.7954(3) 0.7766(3) 0.0258(2) 0.0583(10) Uani 1 1 d .
O4 O 0.9509(3) 0.8002(3) 0.0280(3) 0.0599(10) Uani 1 1 d .
O5 O 0.9856(3) 0.5249(3) -0.0879(2) 0.0536(9) Uani 1 1 d .
O6 O 0.8692(3) 0.4078(3) 0.0126(2) 0.0520(9) Uani 1 1 d .
O7 O 0.5730(3) 0.0249(3) 0.5559(2) 0.0546(9) Uani 1 1 d .
O8 O 0.3420(3) 0.0769(3) 0.5807(2) 0.0551(9) Uani 1 1 d .
O9 O 0.4245(3) -0.0815(3) 0.6077(2) 0.0529(9) Uani 1 1 d .
O10 O 0.4453(3) 0.2834(3) 0.4006(2) 0.0614(10) Uani 1 1 d .
O11 O 0.3093(3) 0.3008(3) 0.4870(2) 0.0591(10) Uani 1 1 d .
O12 O 0.5044(4) 0.1839(3) 0.5532(3) 0.0763(14) Uani 1 1 d .

loop_
_atom_site_aniso_label
_atom_site_aniso_U_11
_atom_site_aniso_U_22
_atom_site_aniso_U_33
_atom_site_aniso_U_23
_atom_site_aniso_U_13
_atom_site_aniso_U_12
C1 0.055(3) 0.039(3) 0.043(3) -0.010(2) -0.001(2) -0.011(2)
C2 0.055(3) 0.039(3) 0.044(3) -0.008(2) -0.005(2) -0.010(2)
C3 0.055(3) 0.047(3) 0.057(3) -0.001(3) -0.004(3) -0.011(3)
C4 0.082(5) 0.050(4) 0.078(4) 0.009(3) -0.013(4) -0.025(3)
C5 0.090(5) 0.042(3) 0.093(5) 0.001(3) -0.005(4) 0.002(3)
C6 0.070(4) 0.051(4) 0.112(6) -0.001(4) 0.013(4) 0.005(3)
C7 0.059(4) 0.050(3) 0.079(4) 0.000(3) 0.009(3) -0.004(3)
C8 0.061(4) 0.069(5) 0.172(9) 0.011(5) 0.035(5) -0.008(4)
C9 0.071(4) 0.045(3) 0.050(3) 0.003(3) -0.015(3) -0.007(3)
C10 0.154(6) 0.043(3) 0.073(4) -0.007(3) -0.035(4) 0.005(4)
C11 0.147(5) 0.054(3) 0.089(4) -0.007(3) -0.059(4) -0.010(4)
C12 0.147(5) 0.087(4) 0.114(4) -0.008(4) -0.043(4) -0.015(4)
C13 0.152(6) 0.084(4) 0.098(5) -0.004(4) -0.012(5) -0.010(4)
C14 0.185(8) 0.072(5) 0.086(5) -0.011(4) -0.052(5) -0.014(5)
C15 0.155(10) 0.060(5) 0.146(10) 0.003(6) -0.050(8) -0.015(6)
C16 0.116(7) 0.086(6) 0.073(5) -0.004(4) 0.002(5) -0.022(5)
C17 0.047(3) 0.053(3) 0.045(3) -0.009(2) -0.005(2) -0.013(3)
C18 0.053(3) 0.072(4) 0.051(3) -0.017(3) 0.000(2) -0.026(3)
C19 0.081(5) 0.105(6) 0.062(4) -0.009(4) -0.004(3) -0.051(4)
C20 0.119(8) 0.172(10) 0.082(6) -0.009(6) 0.007(5) -0.099(8)
C21 0.078(6) 0.229(14) 0.106(7) -0.047(8) 0.027(5) -0.089(8)
C22 0.054(5) 0.176(11) 0.143(9) -0.064(8) 0.011(5) -0.040(6)
C23 0.048(4) 0.104(6) 0.092(5) -0.035(4) -0.007(3) -0.019(4)
C24 0.076(5) 0.083(6) 0.156(9) -0.021(6) -0.038(5) 0.004(4)
N2 0.057(3) 0.060(3) 0.051(3) -0.012(2) 0.000(2) -0.016(2)
C25 0.063(4) 0.095(5) 0.067(4) -0.021(4) 0.015(3) -0.025(4)
C26 0.073(5) 0.111(6) 0.079(5) -0.021(4) 0.021(4) -0.028(4)
C27 0.095(6) 0.087(5) 0.064(4) -0.015(4) 0.027(4) -0.021(4)
C28 0.085(5) 0.057(4) 0.053(3) -0.015(3) 0.007(3) -0.016(3)
C29 0.070(4) 0.043(3) 0.046(3) -0.012(2) 0.002(3) -0.011(3)
C30 0.105(6) 0.070(4) 0.048(4) -0.014(3) 0.002(4) -0.021(4)
C31 0.129(7) 0.071(4) 0.048(4) -0.017(3) -0.024(4) -0.020(4)
N1 0.063(3) 0.039(2) 0.051(3) -0.0071(19) 0.001(2) -0.014(2)
C32 0.069(4) 0.037(3) 0.044(3) -0.012(2) -0.004(3) -0.009(2)
C33 0.085(4) 0.044(3) 0.059(4) -0.009(3) -0.013(3) -0.016(3)
C34 0.084(5) 0.068(4) 0.076(5) -0.020(3) -0.025(4) -0.020(4)
C35 0.069(4) 0.079(5) 0.092(5) -0.029(4) -0.010(4) -0.026(4)
C36 0.072(4) 0.059(4) 0.068(4) -0.015(3) -0.006(3) -0.025(3)
C37 0.064(3) 0.036(3) 0.048(3) 0.001(2) -0.014(3) -0.008(3)
C38 0.084(4) 0.037(3) 0.063(4) 0.004(3) -0.023(3) -0.015(3)
C39 0.113(6) 0.055(4) 0.077(5) 0.003(3) -0.011(4) -0.039(4)
C40 0.146(8) 0.061(5) 0.109(7) 0.001(4) -0.018(6) -0.046(5)
C41 0.178(11) 0.050(5) 0.140(9) 0.003(5) -0.037(8) -0.044(6)
C42 0.165(10) 0.053(5) 0.144(9) -0.037(5) -0.002(7) -0.005(5)
C43 0.099(6) 0.044(4) 0.110(6) -0.016(4) -0.009(5) -0.013(4)
C44 0.173(10) 0.108(7) 0.142(9) -0.023(7) 0.057(8) -0.087(7)
C45 0.095(5) 0.041(3) 0.057(3) 0.002(3) -0.023(3) -0.029(3)
C46 0.138(7) 0.037(3) 0.091(5) -0.002(3) -0.066(5) -0.018(4)
C47 0.175(5) 0.108(4) 0.089(4) -0.026(4) -0.046(4) -0.028(4)
C48 0.166(4) 0.123(4) 0.112(4) -0.019(3) -0.031(3) -0.029(3)
C49 0.175(8) 0.094(6) 0.131(7) -0.010(5) -0.068(6) -0.034(6)
C50 0.166(8) 0.083(5) 0.178(8) 0.002(6) -0.081(7) -0.046(5)
C51 0.161(10) 0.049(4) 0.133(8) 0.015(5) -0.087(7) -0.033(5)
C52 0.093(7) 0.121(9) 0.238(15) -0.016(10) -0.009(9) -0.044(6)
C53 0.046(3) 0.050(3) 0.041(3) 0.000(2) 0.003(2) -0.015(2)
C54 0.051(3) 0.055(3) 0.038(3) 0.003(2) -0.001(2) -0.014(2)
C55 0.075(4) 0.068(4) 0.054(3) -0.007(3) 0.012(3) -0.012(3)
C56 0.099(6) 0.094(6) 0.061(4) -0.021(4) 0.017(4) -0.016(5)
C57 0.076(5) 0.127(7) 0.051(4) -0.007(4) 0.020(3) -0.037(5)
C58 0.065(4) 0.101(5) 0.055(4) 0.006(4) 0.004(3) -0.041(4)
C59 0.046(3) 0.065(4) 0.052(3) 0.005(3) -0.003(2) -0.021(3)
C60 0.078(5) 0.069(4) 0.088(5) -0.005(4) 0.011(4) -0.035(4)
N4 0.052(3) 0.047(3) 0.063(3) -0.004(2) -0.003(2) -0.010(2)
C61 0.055(4) 0.085(5) 0.089(5) -0.016(4) 0.007(3) -0.015(3)
C62 0.054(4) 0.132(8) 0.128(8) -0.019(6) 0.011(5) -0.029(5)
C63 0.044(4) 0.107(7) 0.150(9) -0.008(6) -0.009(5) -0.022(4)
C64 0.067(4) 0.058(4) 0.109(6) 0.003(4) -0.034(4) -0.018(3)
C65 0.053(3) 0.040(3) 0.072(4) -0.002(3) -0.016(3) -0.007(2)
C66 0.090(6) 0.075(5) 0.140(8) 0.007(5) -0.065(6) -0.028(4)
C67 0.126(7) 0.060(4) 0.097(6) 0.007(4) -0.075(5) -0.026(4)
N3 0.061(3) 0.049(3) 0.054(3) 0.000(2) -0.009(2) -0.015(2)
C68 0.070(4) 0.040(3) 0.060(3) 0.002(2) -0.026(3) -0.012(3)
C69 0.107(5) 0.046(3) 0.062(4) 0.004(3) -0.035(4) -0.016(3)
C70 0.145(8) 0.072(5) 0.061(4) 0.000(4) -0.035(5) -0.024(5)
C71 0.112(6) 0.099(6) 0.048(4) 0.010(4) -0.006(4) -0.019(5)
C72 0.090(5) 0.079(5) 0.044(3) 0.006(3) -0.002(3) -0.020(4)
Dy1 0.04517(14) 0.03247(13) 0.03688(13) -0.00134(9) -0.00017(10) -0.01047(10)
Dy2 0.04690(15) 0.03400(14) 0.04181(14) -0.00593(10) -0.00149(10) -0.00794(10)
O1 0.127(4) 0.047(2) 0.050(2) -0.0044(19) -0.015(2) 0.000(2)
O2 0.050(2) 0.045(2) 0.073(3) -0.0156(18) -0.0027(18) -0.0115(17)
O3 0.054(2) 0.040(2) 0.080(3) -0.0078(19) -0.0038(19) -0.0118(18)
O4 0.049(2) 0.038(2) 0.091(3) -0.0071(19) -0.015(2) -0.0073(17)
O5 0.060(2) 0.045(2) 0.053(2) 0.0066(17) -0.0098(18) -0.0135(17)
O6 0.053(2) 0.045(2) 0.058(2) -0.0133(17) 0.0040(17) -0.0135(17)
O7 0.071(3) 0.046(2) 0.052(2) -0.0125(17) 0.0003(18) -0.0239(18)
O8 0.063(2) 0.044(2) 0.046(2) 0.0037(17) 0.0096(17) -0.0055(17)
O9 0.052(2) 0.043(2) 0.053(2) 0.0045(16) 0.0105(17) -0.0064(17)
O10 0.081(3) 0.041(2) 0.058(2) -0.0016(18) 0.012(2) -0.018(2)
O11 0.065(2) 0.039(2) 0.067(2) -0.0054(18) 0.009(2) -0.0106(18)
O12 0.113(4) 0.039(2) 0.083(3) 0.004(2) -0.050(3) -0.021(2)

loop_
_atom_type_symbol
_atom_type_description
_atom_type_scat_dispersion_real
_atom_type_scat_dispersion_imag
_atom_type_scat_source
C C 0.0033 0.0016 'International Tables Vol C Tables 4.2.6.8 and 6.1.1.4'
H H 0.0000 0.0000 'International Tables Vol C Tables 4.2.6.8 and 6.1.1.4'
N N 0.0061 0.0033 'International Tables Vol C Tables 4.2.6.8 and 6.1.1.4'
O O 0.0106 0.0060 'International Tables Vol C Tables 4.2.6.8 and 6.1.1.4'
Dy Dy -0.1892 4.4098 'International Tables Vol C Tables 4.2.6.8 and 6.1.1.4'

loop_
_geom_angle_atom_site_label_1
_geom_angle_atom_site_label_2
_geom_angle_atom_site_label_3
_geom_angle
_geom_angle_site_symmetry_1
_geom_angle_site_symmetry_3
O3 C1 O4 120.2(5) . .
O3 C1 C2 121.0(5) . .
O4 C1 C2 118.8(4) . .
O3 C1 Dy2 61.9(3) . .
O4 C1 Dy2 58.4(3) . .
C2 C1 Dy2 174.9(3) . .
C3 C2 C7 120.0 . .
C3 C2 C1 116.6(3) . .
C7 C2 C1 123.3(3) . .
C4 C3 C2 120.0 . .
C4 C3 H3 120.0 . .
C2 C3 H3 120.0 . .
C3 C4 C5 120.0 . .
C3 C4 H4 120.0 . .
C5 C4 H4 120.0 . .
C4 C5 C6 120.0 . .
C4 C5 H5 120.0 . .
C6 C5 H5 120.0 . .
C7 C6 C5 120.0 . .
C7 C6 H6 120.0 . .
C5 C6 H6 120.0 . .
C6 C7 C2 120.0 . .
C6 C7 C8 117.1(4) . .
C2 C7 C8 122.8(4) . .
C7 C8 H8A 109.5 . .
C7 C8 H8B 109.5 . .
H8A C8 H8B 109.5 . .
C7 C8 H8C 109.5 . .
H8A C8 H8C 109.5 . .
H8B C8 H8C 109.5 . .
O1 C9 O5 121.0(5) . .
O1 C9 C10 120.3(5) . .
O5 C9 C10 117.9(5) . .
O1 C9 Dy2 52.6(3) . .
O5 C9 Dy2 68.4(3) . .
C10 C9 Dy2 166.8(4) . .
C11 C10 C15 120.0 . .
C11 C10 C9 120.5(5) . .
C15 C10 C9 119.5(5) . .
C10 C11 C12 120.0 . .
C10 C11 H11 120.0 . .
C12 C11 H11 120.0 . .
C13 C12 C11 120.0 . .
C13 C12 H12 120.0 . .
C11 C12 H12 120.0 . .
C12 C13 C14 120.0 . .
C12 C13 H13 120.0 . .
C14 C13 H13 120.0 . .
C15 C14 C13 120.0 . .
C15 C14 H14 120.0 . .
C13 C14 H14 120.0 . .
C16 C15 C14 121.9(6) . .
C16 C15 C10 118.0(6) . .
C14 C15 C10 120.0 . .
C15 C16 H16A 109.5 . .
C15 C16 H16B 109.5 . .
H16A C16 H16B 109.5 . .
C15 C16 H16C 109.5 . .
H16A C16 H16C 109.5 . .
H16B C16 H16C 109.5 . .
O6 C17 O2 125.1(5) . .
O6 C17 C18 117.5(5) . .
O2 C17 C18 117.4(5) . .
C19 C18 C23 120.0 . .
C19 C18 C17 116.7(4) . .
C23 C18 C17 123.1(4) . .
C18 C19 C20 120.0 . .
C18 C19 H19 120.0 . .
C20 C19 H19 120.0 . .
C21 C20 C19 120.0 . .
C21 C20 H20 120.0 . .
C19 C20 H20 120.0 . .
C22 C21 C20 120.0 . .
C22 C21 H21 120.0 . .
C20 C21 H21 120.0 . .
C21 C22 C23 120.0 . .
C21 C22 H22 120.0 . .
C23 C22 H22 120.0 . .
C22 C23 C18 120.0 . .
C22 C23 C24 115.4(5) . .
C18 C23 C24 124.4(5) . .
C23 C24 H24A 109.5 . .
C23 C24 H24B 109.5 . .
H24A C24 H24B 109.5 . .
C23 C24 H24C 109.5 . .
H24A C24 H24C 109.5 . .
H24B C24 H24C 109.5 . .
C25 N2 C29 120.0 . .
C25 N2 Dy2 118.89(17) . .
C29 N2 Dy2 121.09(17) . .
N2 C25 C26 120.0 . .
N2 C25 H25 120.0 . .
C26 C25 H25 120.0 . .
C25 C26 C27 120.0 . .
C25 C26 H26 120.0 . .
C27 C26 H26 120.0 . .
C28 C27 C26 120.0 . .
C28 C27 H27 120.0 . .
C26 C27 H27 120.0 . .
C27 C28 C29 120.0 . .
C27 C28 C30 121.3(4) . .
C29 C28 C30 118.7(4) . .
C32 C29 C28 121.8(3) . .
C32 C29 N2 118.1(3) . .
C28 C29 N2 120.0 . .
C31 C30 C28 119.7(6) . .
C31 C30 H30 120.2 . .
C28 C30 H30 120.2 . .
C30 C31 C33 120.1(6) . .
C30 C31 H31 120.0 . .
C33 C31 H31 120.0 . .
C32 N1 C36 120.0 . .
C32 N1 Dy2 118.52(16) . .
C36 N1 Dy2 121.42(16) . .
C29 C32 N1 119.4(3) . .
C29 C32 C33 120.5(3) . .
N1 C32 C33 120.0 . .
C34 C33 C32 120.0 . .
C34 C33 C31 120.9(4) . .
C32 C33 C31 119.1(4) . .
C33 C34 C35 120.0 . .
C33 C34 H34 120.0 . .
C35 C34 H34 120.0 . .
C34 C35 C36 120.0 . .
C34 C35 H35 120.0 . .
C36 C35 H35 120.0 . .
C35 C36 N1 120.0 . .
C35 C36 H36 120.0 . .
N1 C36 H36 120.0 . .
O10 C37 O11 120.5(5) . .
O10 C37 C38 120.2(5) . .
O11 C37 C38 119.3(5) . .
O10 C37 Dy1 59.8(3) . .
O11 C37 Dy1 61.5(3) . .
C38 C37 Dy1 171.0(4) . .
C39 C38 C43 120.0 . .
C39 C38 C37 123.5(4) . .
C43 C38 C37 116.4(4) . .
C40 C39 C38 120.0 . .
C40 C39 C44 115.9(5) . .
C38 C39 C44 124.1(5) . .
C39 C40 C41 120.0 . .
C39 C40 H40 120.0 . .
C41 C40 H40 120.0 . .
C40 C41 C42 120.0 . .
C40 C41 H41 120.0 . .
C42 C41 H41 120.0 . .
C43 C42 C41 120.0 . .
C43 C42 H42 120.0 . .
C41 C42 H42 120.0 . .
C42 C43 C38 120.0 . .
C42 C43 H43 120.0 . .
C38 C43 H43 120.0 . .
C39 C44 H44A 109.5 . .
C39 C44 H44B 109.5 . .
H44A C44 H44B 109.5 . .
C39 C44 H44C 109.5 . .
H44A C44 H44C 109.5 . .
H44B C44 H44C 109.5 . .
O12 C45 O7 122.1(5) . .
O12 C45 C46 118.4(5) . .
O7 C45 C46 119.2(5) . .
O12 C45 Dy1 51.8(3) . .
O7 C45 Dy1 70.5(3) . .
C46 C45 Dy1 167.4(5) . .
C47 C46 C51 120.0 . .
C47 C46 C45 121.3(5) . .
C51 C46 C45 118.7(5) . .
C48 C47 C46 120.0 . .
C48 C47 H47 120.0 . .
C46 C47 H47 120.0 . .
C49 C48 C47 120.0 . .
C49 C48 H48 120.0 . .
C47 C48 H48 120.0 . .
C48 C49 C50 120.0 . .
C48 C49 H49 120.0 . .
C50 C49 H49 120.0 . .
C51 C50 C49 120.0 . .
C51 C50 H50 120.0 . .
C49 C50 H50 120.0 . .
C50 C51 C46 120.0 . .
C50 C51 C52 120.5(6) . .
C46 C51 C52 119.4(6) . .
C51 C52 H52A 109.5 . .
C51 C52 H52B 109.5 . .
H52A C52 H52B 109.5 . .
C51 C52 H52C 109.5 . .
H52A C52 H52C 109.5 . .
H52B C52 H52C 109.5 . .
O9 C53 O8 125.2(5) . .
O9 C53 C54 117.4(4) . .
O8 C53 C54 117.4(4) . .
C55 C54 C59 120.0 . .
C55 C54 C53 116.2(3) . .
C59 C54 C53 123.7(3) . .
C54 C55 C56 120.0 . .
C54 C55 H55 120.0 . .
C56 C55 H55 120.0 . .
C55 C56 C57 120.0 . .
C55 C56 H56 120.0 . .
C57 C56 H56 120.0 . .
C58 C57 C56 120.0 . .
C58 C57 H57 120.0 . .
C56 C57 H57 120.0 . .
C57 C58 C59 120.0 . .
C57 C58 H58 120.0 . .
C59 C58 H58 120.0 . .
C58 C59 C54 120.0 . .
C58 C59 C60 116.5(3) . .
C54 C59 C60 123.4(3) . .
C59 C60 H60A 109.5 . .
C59 C60 H60B 109.5 . .
H60A C60 H60B 109.5 . .
C59 C60 H60C 109.5 . .
H60A C60 H60C 109.5 . .
H60B C60 H60C 109.5 . .
C61 N4 C65 120.0 . .
C61 N4 Dy1 120.32(19) . .
C65 N4 Dy1 119.46(19) . .
C62 C61 N4 120.0 . .
C62 C61 H61 120.0 . .
N4 C61 H61 120.0 . .
C61 C62 C63 120.0 . .
C61 C62 H62 120.0 . .
C63 C62 H62 120.0 . .
C64 C63 C62 120.0 . .
C64 C63 H63 120.0 . .
C62 C63 H63 120.0 . .
C63 C64 C65 120.0 . .
C63 C64 C66 121.4(5) . .
C65 C64 C66 118.6(5) . .
C68 C65 C64 121.8(3) . .
C68 C65 N4 118.2(3) . .
C64 C65 N4 120.0 . .
C64 C66 C67 119.9(6) . .
C64 C66 H66 120.1 . .
C67 C66 H66 120.1 . .
C69 C67 C66 119.9(6) . .
C69 C67 H67 120.0 . .
C66 C67 H67 120.0 . .
C68 N3 C72 120.0 . .
C68 N3 Dy1 119.24(17) . .
C72 N3 Dy1 120.51(17) . .
C65 C68 C69 120.9(3) . .
C65 C68 N3 119.0(3) . .
C69 C68 N3 120.0 . .
C70 C69 C68 120.0 . .
C70 C69 C67 121.3(4) . .
C68 C69 C67 118.7(4) . .
C69 C70 C71 120.0 . .
C69 C70 H70 120.0 . .
C71 C70 H70 120.0 . .
C70 C71 C72 120.0 . .
C70 C71 H71 120.0 . .
C72 C71 H71 120.0 . .
C71 C72 N3 120.0 . .
C71 C72 H72 120.0 . .
N3 C72 H72 120.0 . .
O7 Dy1 O9 75.65(13) 2_656 2_656
O7 Dy1 O8 77.11(13) 2_656 .
O9 Dy1 O8 131.92(12) 2_656 .
O7 Dy1 O10 144.43(13) 2_656 .
O9 Dy1 O10 76.43(13) 2_656 .
O8 Dy1 O10 138.46(13) . .
O7 Dy1 O12 124.50(13) 2_656 .
O9 Dy1 O12 86.99(17) 2_656 .
O8 Dy1 O12 76.93(16) . .
O10 Dy1 O12 75.19(15) . .
O7 Dy1 O11 152.84(14) 2_656 .
O9 Dy1 O11 129.15(13) 2_656 .
O8 Dy1 O11 89.29(13) . .
O10 Dy1 O11 53.49(13) . .
O12 Dy1 O11 73.47(15) . .
O7 Dy1 N3 78.86(12) 2_656 .
O9 Dy1 N3 77.36(12) 2_656 .
O8 Dy1 N3 133.91(13) . .
O10 Dy1 N3 73.86(13) . .
O12 Dy1 N3 147.79(14) . .
O11 Dy1 N3 94.81(13) . .
O7 Dy1 N4 79.30(13) 2_656 .
O9 Dy1 N4 136.27(13) 2_656 .
O8 Dy1 N4 74.30(13) . .
O10 Dy1 N4 107.13(13) . .
O12 Dy1 N4 136.61(15) . .
O11 Dy1 N4 74.39(13) . .
N3 Dy1 N4 62.92(11) . .
O7 Dy1 C37 164.82(14) 2_656 .
O9 Dy1 C37 102.23(16) 2_656 .
O8 Dy1 C37 113.54(15) . .
O10 Dy1 C37 26.67(15) . .
O12 Dy1 C37 69.88(14) . .
O11 Dy1 C37 27.04(15) . .
N3 Dy1 C37 85.99(14) . .
N4 Dy1 C37 92.90(15) . .
O7 Dy1 O7 75.79(13) 2_656 .
O9 Dy1 O7 67.29(12) 2_656 .
O8 Dy1 O7 68.04(12) . .
O10 Dy1 O7 112.57(13) . .
O12 Dy1 O7 49.08(12) . .
O11 Dy1 O7 120.95(12) . .
N3 Dy1 O7 140.45(11) . .
N4 Dy1 O7 138.41(11) . .
C37 Dy1 O7 117.67(13) . .
O7 Dy1 C45 100.71(15) 2_656 .
O9 Dy1 C45 76.96(17) 2_656 .
O8 Dy1 C45 70.16(16) . .
O10 Dy1 C45 94.00(15) . .
O12 Dy1 C45 23.91(14) . .
O11 Dy1 C45 96.47(15) . .
N3 Dy1 C45 153.55(16) . .
N4 Dy1 C45 143.41(16) . .
C37 Dy1 C45 93.33(15) . .
O7 Dy1 C45 25.18(13) . .
O5 Dy2 O2 75.01(13) 2_765 .
O5 Dy2 O6 77.88(13) 2_765 2_765
O2 Dy2 O6 133.13(12) . 2_765
O5 Dy2 O4 150.61(14) 2_765 .
O2 Dy2 O4 130.06(13) . .
O6 Dy2 O4 89.61(13) 2_765 .
O5 Dy2 O1 124.22(14) 2_765 .
O2 Dy2 O1 84.69(17) . .
O6 Dy2 O1 79.89(16) 2_765 .
O4 Dy2 O1 78.40(15) . .
O5 Dy2 O3 145.22(13) 2_765 .
O2 Dy2 O3 76.60(13) . .
O6 Dy2 O3 136.86(13) 2_765 .
O4 Dy2 O3 53.52(13) . .
O1 Dy2 O3 72.02(15) . .
O5 Dy2 N2 81.54(13) 2_765 .
O2 Dy2 N2 76.51(12) . .
O6 Dy2 N2 135.59(12) 2_765 .
O4 Dy2 N2 89.54(14) . .
O1 Dy2 N2 142.87(14) . .
O3 Dy2 N2 72.60(13) . .
O5 Dy2 N1 77.51(12) 2_765 .
O2 Dy2 N1 133.25(12) . .
O6 Dy2 N1 74.76(11) 2_765 .
O4 Dy2 N1 73.56(12) . .
O1 Dy2 N1 141.93(15) . .
O3 Dy2 N1 109.06(12) . .
N2 Dy2 N1 62.52(10) . .
O5 Dy2 O5 75.22(13) 2_765 .
O2 Dy2 O5 68.17(12) . .
O6 Dy2 O5 68.34(12) 2_765 .
O4 Dy2 O5 124.77(13) . .
O1 Dy2 O5 49.03(12) . .
O3 Dy2 O5 111.86(12) . .
N2 Dy2 O5 141.55(11) . .
N1 Dy2 O5 137.68(11) . .
O5 Dy2 C1 162.28(14) 2_765 .
O2 Dy2 C1 103.27(15) . .
O6 Dy2 C1 113.50(14) 2_765 .
O4 Dy2 C1 26.80(14) . .
O1 Dy2 C1 72.54(14) . .
O3 Dy2 C1 26.75(14) . .
N2 Dy2 C1 80.93(14) . .
N1 Dy2 C1 92.06(13) . .
O5 Dy2 C1 121.00(13) . .
O5 Dy2 C9 100.14(15) 2_765 .
O2 Dy2 C9 74.76(16) . .
O6 Dy2 C9 73.29(15) 2_765 .
O4 Dy2 C9 101.53(16) . .
O1 Dy2 C9 24.12(14) . .
O3 Dy2 C9 91.32(15) . .
N2 Dy2 C9 149.66(14) . .
N1 Dy2 C9 147.70(14) . .
O5 Dy2 C9 24.92(13) . .
C1 Dy2 C9 96.30(15) . .
C9 O1 Dy2 103.3(3) . .
C17 O2 Dy2 139.0(3) . .
C1 O3 Dy2 91.3(3) . .
C1 O4 Dy2 94.8(3) . .
C9 O5 Dy2 168.6(4) . 2_765
C9 O5 Dy2 86.6(3) . .
Dy2 O5 Dy2 104.78(13) 2_765 .
C17 O6 Dy2 137.2(4) . 2_765
C45 O7 Dy1 168.0(4) . 2_656
C45 O7 Dy1 84.4(3) . .
Dy1 O7 Dy1 104.21(13) 2_656 .
C53 O8 Dy1 136.9(3) . .
C53 O9 Dy1 140.8(3) . 2_656
C37 O10 Dy1 93.5(3) . .
C37 O11 Dy1 91.4(3) . .
C45 O12 Dy1 104.3(3) . .

loop_
_geom_bond_atom_site_label_1
_geom_bond_atom_site_label_2
_geom_bond_distance
_geom_bond_site_symmetry_2
C1 O3 1.251(6) .
C1 O4 1.257(6) .
C1 C2 1.498(6) .
C1 Dy2 2.779(5) .
C2 C3 1.3900 .
C2 C7 1.3900 .
C3 C4 1.3900 .
C3 H3 0.9300 .
C4 C5 1.3900 .
C4 H4 0.9300 .
C5 C6 1.3900 .
C5 H5 0.9300 .
C6 C7 1.3900 .
C6 H6 0.9300 .
C7 C8 1.506(8) .
C8 H8A 0.9600 .
C8 H8B 0.9600 .
C8 H8C 0.9600 .
C9 O1 1.241(7) .
C9 O5 1.247(6) .
C9 C10 1.497(7) .
C9 Dy2 2.955(6) .
C10 C11 1.3900 .
C10 C15 1.3900 .
C11 C12 1.3900 .
C11 H11 0.9300 .
C12 C13 1.3900 .
C12 H12 0.9300 .
C13 C14 1.3900 .
C13 H13 0.9300 .
C14 C15 1.3900 .
C14 H14 0.9300 .
C15 C16 1.388(10) .
C16 H16A 0.9600 .
C16 H16B 0.9600 .
C16 H16C 0.9600 .
C17 O6 1.253(6) .
C17 O2 1.256(6) .
C17 C18 1.491(6) .
C18 C19 1.3900 .
C18 C23 1.3900 .
C19 C20 1.3900 .
C19 H19 0.9300 .
C20 C21 1.3900 .
C20 H20 0.9300 .
C21 C22 1.3900 .
C21 H21 0.9300 .
C22 C23 1.3900 .
C22 H22 0.9300 .
C23 C24 1.535(10) .
C24 H24A 0.9600 .
C24 H24B 0.9600 .
C24 H24C 0.9600 .
N2 C25 1.3900 .
N2 C29 1.3900 .
N2 Dy2 2.583(2) .
C25 C26 1.3900 .
C25 H25 0.9300 .
C26 C27 1.3900 .
C26 H26 0.9300 .
C27 C28 1.3900 .
C27 H27 0.9300 .
C28 C29 1.3900 .
C28 C30 1.410(6) .
C29 C32 1.370(4) .
C30 C31 1.403(7) .
C30 H30 0.9300 .
C31 C33 1.412(6) .
C31 H31 0.9300 .
N1 C32 1.3900 .
N1 C36 1.3900 .
N1 Dy2 2.635(2) .
C32 C33 1.3900 .
C33 C34 1.3900 .
C34 C35 1.3900 .
C34 H34 0.9300 .
C35 C36 1.3900 .
C35 H35 0.9300 .
C36 H36 0.9300 .
C37 O10 1.248(7) .
C37 O11 1.261(7) .
C37 C38 1.512(6) .
C37 Dy1 2.774(5) .
C38 C39 1.3900 .
C38 C43 1.3900 .
C39 C40 1.3900 .
C39 C44 1.504(10) .
C40 C41 1.3900 .
C40 H40 0.9300 .
C41 C42 1.3900 .
C41 H41 0.9300 .
C42 C43 1.3900 .
C42 H42 0.9300 .
C43 H43 0.9300 .
C44 H44A 0.9600 .
C44 H44B 0.9600 .
C44 H44C 0.9600 .
C45 O12 1.240(7) .
C45 O7 1.267(6) .
C45 C46 1.462(7) .
C45 Dy1 2.964(6) .
C46 C47 1.3900 .
C46 C51 1.3900 .
C47 C48 1.3900 .
C47 H47 0.9300 .
C48 C49 1.3900 .
C48 H48 0.9300 .
C49 C50 1.3900 .
C49 H49 0.9300 .
C50 C51 1.3900 .
C50 H50 0.9300 .
C51 C52 1.453(8) .
C52 H52A 0.9600 .
C52 H52B 0.9600 .
C52 H52C 0.9600 .
C53 O9 1.255(6) .
C53 O8 1.260(6) .
C53 C54 1.501(5) .
C54 C55 1.3900 .
C54 C59 1.3900 .
C55 C56 1.3900 .
C55 H55 0.9300 .
C56 C57 1.3900 .
C56 H56 0.9300 .
C57 C58 1.3900 .
C57 H57 0.9300 .
C58 C59 1.3900 .
C58 H58 0.9300 .
C59 C60 1.519(7) .
C60 H60A 0.9600 .
C60 H60B 0.9600 .
C60 H60C 0.9600 .
N4 C61 1.3900 .
N4 C65 1.3900 .
N4 Dy1 2.583(3) .
C61 C62 1.3900 .
C61 H61 0.9300 .
C62 C63 1.3900 .
C62 H62 0.9300 .
C63 C64 1.3900 .
C63 H63 0.9300 .
C64 C65 1.3900 .
C64 C66 1.399(7) .
C65 C68 1.362(4) .
C66 C67 1.409(8) .
C66 H66 0.9300 .
C67 C69 1.408(7) .
C67 H67 0.9300 .
N3 C68 1.3900 .
N3 C72 1.3900 .
N3 Dy1 2.576(2) .
C68 C69 1.3900 .
C69 C70 1.3900 .
C70 C71 1.3900 .
C70 H70 0.9300 .
C71 C72 1.3900 .
C71 H71 0.9300 .
C72 H72 0.9300 .
Dy1 O7 2.303(4) 2_656
Dy1 O9 2.311(3) 2_656
Dy1 O8 2.337(3) .
Dy1 O10 2.402(4) .
Dy1 O12 2.402(4) .
Dy1 O11 2.439(4) .
Dy1 O7 2.806(4) .
Dy2 O5 2.287(4) 2_765
Dy2 O2 2.324(4) .
Dy2 O6 2.334(4) 2_765
Dy2 O4 2.376(4) .
Dy2 O1 2.411(4) .
Dy2 O3 2.453(4) .
Dy2 O5 2.752(4) .
O5 Dy2 2.287(4) 2_765
O6 Dy2 2.334(4) 2_765
O7 Dy1 2.303(4) 2_656
O9 Dy1 2.311(3) 2_656

loop_
_geom_torsion_atom_site_label_1
_geom_torsion_atom_site_label_2
_geom_torsion_atom_site_label_3
_geom_torsion_atom_site_label_4
_geom_torsion
_geom_torsion_site_symmetry_1
_geom_torsion_site_symmetry_4
O3 C1 C2 C3 -157.1(4) . .
O4 C1 C2 C3 21.5(6) . .
Dy2 C1 C2 C3 -34(4) . .
O3 C1 C2 C7 26.2(6) . .
O4 C1 C2 C7 -155.2(4) . .
Dy2 C1 C2 C7 150(4) . .
C7 C2 C3 C4 0.0 . .
C1 C2 C3 C4 -176.8(4) . .
C2 C3 C4 C5 0.0 . .
C3 C4 C5 C6 0.0 . .
C4 C5 C6 C7 0.0 . .
C5 C6 C7 C2 0.0 . .
C5 C6 C7 C8 177.5(6) . .
C3 C2 C7 C6 0.0 . .
C1 C2 C7 C6 176.6(4) . .
C3 C2 C7 C8 -177.3(6) . .
C1 C2 C7 C8 -0.7(7) . .
O1 C9 C10 C11 -83.0(7) . .
O5 C9 C10 C11 86.8(6) . .
Dy2 C9 C10 C11 -29.1(19) . .
O1 C9 C10 C15 96.3(6) . .
O5 C9 C10 C15 -93.9(6) . .
Dy2 C9 C10 C15 150.2(16) . .
C15 C10 C11 C12 0.0 . .
C9 C10 C11 C12 179.3(5) . .
C10 C11 C12 C13 0.0 . .
C11 C12 C13 C14 0.0 . .
C12 C13 C14 C15 0.0 . .
C13 C14 C15 C16 -178.1(6) . .
C13 C14 C15 C10 0.0 . .
C11 C10 C15 C16 178.2(6) . .
C9 C10 C15 C16 -1.1(6) . .
C11 C10 C15 C14 0.0 . .
C9 C10 C15 C14 -179.3(5) . .
O6 C17 C18 C19 30.9(6) . .
O2 C17 C18 C19 -148.2(4) . .
O6 C17 C18 C23 -153.7(4) . .
O2 C17 C18 C23 27.2(6) . .
C23 C18 C19 C20 0.0 . .
C17 C18 C19 C20 175.5(4) . .
C18 C19 C20 C21 0.0 . .
C19 C20 C21 C22 0.0 . .
C20 C21 C22 C23 0.0 . .
C21 C22 C23 C18 0.0 . .
C21 C22 C23 C24 175.2(6) . .
C19 C18 C23 C22 0.0 . .
C17 C18 C23 C22 -175.2(4) . .
C19 C18 C23 C24 -174.7(6) . .
C17 C18 C23 C24 10.0(7) . .
C29 N2 C25 C26 0.0 . .
Dy2 N2 C25 C26 178.6(2) . .
N2 C25 C26 C27 0.0 . .
C25 C26 C27 C28 0.0 . .
C26 C27 C28 C29 0.0 . .
C26 C27 C28 C30 179.6(5) . .
C27 C28 C29 C32 176.6(4) . .
C30 C28 C29 C32 -3.0(5) . .
C27 C28 C29 N2 0.0 . .
C30 C28 C29 N2 -179.6(5) . .
C25 N2 C29 C32 -176.7(4) . .
Dy2 N2 C29 C32 4.7(4) . .
C25 N2 C29 C28 0.0 . .
Dy2 N2 C29 C28 -178.6(2) . .
C27 C28 C30 C31 -177.7(5) . .
C29 C28 C30 C31 1.9(8) . .
C28 C30 C31 C33 0.5(10) . .
C28 C29 C32 N1 -176.5(2) . .
N2 C29 C32 N1 0.1(4) . .
C28 C29 C32 C33 1.6(4) . .
N2 C29 C32 C33 178.3(2) . .
C36 N1 C32 C29 178.2(4) . .
Dy2 N1 C32 C29 -4.6(3) . .
C36 N1 C32 C33 0.0 . .
Dy2 N1 C32 C33 177.2(2) . .
C29 C32 C33 C34 -178.1(4) . .
N1 C32 C33 C34 0.0 . .
C29 C32 C33 C31 0.9(5) . .
N1 C32 C33 C31 179.1(5) . .
C30 C31 C33 C34 177.1(5) . .
C30 C31 C33 C32 -2.0(8) . .
C32 C33 C34 C35 0.0 . .
C31 C33 C34 C35 -179.1(5) . .
C33 C34 C35 C36 0.0 . .
C34 C35 C36 N1 0.0 . .
C32 N1 C36 C35 0.0 . .
Dy2 N1 C36 C35 -177.1(2) . .
O10 C37 C38 C39 -7.0(7) . .
O11 C37 C38 C39 172.8(4) . .
Dy1 C37 C38 C39 80(3) . .
O10 C37 C38 C43 177.4(4) . .
O11 C37 C38 C43 -2.9(6) . .
Dy1 C37 C38 C43 -95(3) . .
C43 C38 C39 C40 0.0 . .
C37 C38 C39 C40 -175.5(5) . .
C43 C38 C39 C44 -179.3(8) . .
C37 C38 C39 C44 5.2(8) . .
C38 C39 C40 C41 0.0 . .
C44 C39 C40 C41 179.4(7) . .
C39 C40 C41 C42 0.0 . .
C40 C41 C42 C43 0.0 . .
C41 C42 C43 C38 0.0 . .
C39 C38 C43 C42 0.0 . .
C37 C38 C43 C42 175.8(4) . .
O12 C45 C46 C47 76.2(7) . .
O7 C45 C46 C47 -98.0(7) . .
Dy1 C45 C46 C47 40(2) . .
O12 C45 C46 C51 -102.5(7) . .
O7 C45 C46 C51 83.3(7) . .
Dy1 C45 C46 C51 -138.7(18) . .
C51 C46 C47 C48 0.0 . .
C45 C46 C47 C48 -178.6(5) . .
C46 C47 C48 C49 0.0 . .
C47 C48 C49 C50 0.0 . .
C48 C49 C50 C51 0.0 . .
C49 C50 C51 C46 0.0 . .
C49 C50 C51 C52 177.3(7) . .
C47 C46 C51 C50 0.0 . .
C45 C46 C51 C50 178.6(5) . .
C47 C46 C51 C52 -177.4(7) . .
C45 C46 C51 C52 1.3(8) . .
O9 C53 C54 C55 150.6(4) . .
O8 C53 C54 C55 -28.5(6) . .
O9 C53 C54 C59 -25.4(6) . .
O8 C53 C54 C59 155.4(4) . .
C59 C54 C55 C56 0.0 . .
C53 C54 C55 C56 -176.2(4) . .
C54 C55 C56 C57 0.0 . .
C55 C56 C57 C58 0.0 . .
C56 C57 C58 C59 0.0 . .
C57 C58 C59 C54 0.0 . .
C57 C58 C59 C60 -176.5(5) . .
C55 C54 C59 C58 0.0 . .
C53 C54 C59 C58 175.9(4) . .
C55 C54 C59 C60 176.2(5) . .
C53 C54 C59 C60 -7.9(6) . .
C65 N4 C61 C62 0.0 . .
Dy1 N4 C61 C62 -174.6(3) . .
N4 C61 C62 C63 0.0 . .
C61 C62 C63 C64 0.0 . .
C62 C63 C64 C65 0.0 . .
C62 C63 C64 C66 179.7(5) . .
C63 C64 C65 C68 -176.7(4) . .
C66 C64 C65 C68 3.5(5) . .
C63 C64 C65 N4 0.0 . .
C66 C64 C65 N4 -179.8(5) . .
C61 N4 C65 C68 176.8(4) . .
Dy1 N4 C65 C68 -8.5(4) . .
C61 N4 C65 C64 0.0 . .
Dy1 N4 C65 C64 174.7(3) . .
C63 C64 C66 C67 176.8(5) . .
C65 C64 C66 C67 -3.5(9) . .
C64 C66 C67 C69 0.2(11) . .
C64 C65 C68 C69 -0.2(4) . .
N4 C65 C68 C69 -177.0(2) . .
C64 C65 C68 N3 176.4(2) . .
N4 C65 C68 N3 -0.4(4) . .
C72 N3 C68 C65 -176.6(4) . .
Dy1 N3 C68 C65 9.1(4) . .
C72 N3 C68 C69 0.0 . .
Dy1 N3 C68 C69 -174.3(2) . .
C65 C68 C69 C70 176.5(4) . .
N3 C68 C69 C70 0.0 . .
C65 C68 C69 C67 -3.1(5) . .
N3 C68 C69 C67 -179.7(5) . .
C66 C67 C69 C70 -176.6(5) . .
C66 C67 C69 C68 3.1(8) . .
C68 C69 C70 C71 0.0 . .
C67 C69 C70 C71 179.7(5) . .
C69 C70 C71 C72 0.0 . .
C70 C71 C72 N3 0.0 . .
C68 N3 C72 C71 0.0 . .
Dy1 N3 C72 C71 174.2(2) . .
C68 N3 Dy1 O7 74.4(2) . 2_656
C72 N3 Dy1 O7 -99.8(2) . 2_656
C68 N3 Dy1 O9 152.0(2) . 2_656
C72 N3 Dy1 O9 -22.2(2) . 2_656
C68 N3 Dy1 O8 14.8(3) . .
C72 N3 Dy1 O8 -159.5(2) . .
C68 N3 Dy1 O10 -128.6(2) . .
C72 N3 Dy1 O10 57.1(2) . .
C68 N3 Dy1 O12 -145.2(3) . .
C72 N3 Dy1 O12 40.6(3) . .
C68 N3 Dy1 O11 -78.9(2) . .
C72 N3 Dy1 O11 106.9(2) . .
C68 N3 Dy1 N4 -9.1(2) . .
C72 N3 Dy1 N4 176.6(2) . .
C68 N3 Dy1 C37 -104.5(2) . .
C72 N3 Dy1 C37 81.3(2) . .
C68 N3 Dy1 O7 125.3(2) . .
C72 N3 Dy1 O7 -49.0(3) . .
C68 N3 Dy1 C45 166.1(3) . .
C72 N3 Dy1 C45 -8.1(4) . .
C61 N4 Dy1 O7 100.8(2) . 2_656
C65 N4 Dy1 O7 -73.9(2) . 2_656
C61 N4 Dy1 O9 156.6(2) . 2_656
C65 N4 Dy1 O9 -18.1(3) . 2_656
C61 N4 Dy1 O8 21.3(2) . .
C65 N4 Dy1 O8 -153.3(2) . .
C61 N4 Dy1 O10 -115.3(2) . .
C65 N4 Dy1 O10 70.0(2) . .
C61 N4 Dy1 O12 -29.0(3) . .
C65 N4 Dy1 O12 156.4(2) . .
C61 N4 Dy1 O11 -72.4(2) . .
C65 N4 Dy1 O11 112.9(2) . .
C61 N4 Dy1 N3 -176.3(2) . .
C65 N4 Dy1 N3 9.0(2) . .
C61 N4 Dy1 C37 -92.3(2) . .
C65 N4 Dy1 C37 93.0(2) . .
C61 N4 Dy1 O7 46.9(3) . .
C65 N4 Dy1 O7 -127.8(2) . .
C61 N4 Dy1 C45 7.2(3) . .
C65 N4 Dy1 C45 -167.5(2) . .
O10 C37 Dy1 O7 -65.4(7) . 2_656
O11 C37 Dy1 O7 104.7(6) . 2_656
C38 C37 Dy1 O7 -158(2) . 2_656
O10 C37 Dy1 O9 14.9(4) . 2_656
O11 C37 Dy1 O9 -175.1(3) . 2_656
C38 C37 Dy1 O9 -78(3) . 2_656
O10 C37 Dy1 O8 162.1(3) . .
O11 C37 Dy1 O8 -27.9(4) . .
C38 C37 Dy1 O8 70(3) . .
O11 C37 Dy1 O10 170.0(5) . .
C38 C37 Dy1 O10 -92(3) . .
O10 C37 Dy1 O12 97.1(4) . .
O11 C37 Dy1 O12 -92.9(3) . .
C38 C37 Dy1 O12 5(3) . .
O10 C37 Dy1 O11 -170.0(5) . .
C38 C37 Dy1 O11 98(3) . .
O10 C37 Dy1 N3 -61.2(3) . .
O11 C37 Dy1 N3 108.8(3) . .
C38 C37 Dy1 N3 -154(3) . .
O10 C37 Dy1 N4 -123.8(3) . .
O11 C37 Dy1 N4 46.2(3) . .
C38 C37 Dy1 N4 144(3) . .
O10 C37 Dy1 O7 85.5(3) . .
O11 C37 Dy1 O7 -104.5(3) . .
C38 C37 Dy1 O7 -7(3) . .
O10 C37 Dy1 C45 92.3(4) . .
O11 C37 Dy1 C45 -97.7(3) . .
C38 C37 Dy1 C45 0(3) . .
O12 C45 Dy1 O7 -174.7(4) . 2_656
O7 C45 Dy1 O7 8.4(4) . 2_656
C46 C45 Dy1 O7 -133.3(19) . 2_656
O12 C45 Dy1 O9 112.9(5) . 2_656
O7 C45 Dy1 O9 -64.0(3) . 2_656
C46 C45 Dy1 O9 154.3(19) . 2_656
O12 C45 Dy1 O8 -102.7(5) . .
O7 C45 Dy1 O8 80.4(3) . .
C46 C45 Dy1 O8 -61.3(19) . .
O12 C45 Dy1 O10 37.8(5) . .
O7 C45 Dy1 O10 -139.1(3) . .
C46 C45 Dy1 O10 79.3(19) . .
O7 C45 Dy1 O12 -176.9(7) . .
C46 C45 Dy1 O12 41.4(18) . .
O12 C45 Dy1 O11 -15.8(5) . .
O7 C45 Dy1 O11 167.3(3) . .
C46 C45 Dy1 O11 25.6(19) . .
O12 C45 Dy1 N3 98.8(5) . .
O7 C45 Dy1 N3 -78.1(5) . .
C46 C45 Dy1 N3 140.2(18) . .
O12 C45 Dy1 N4 -88.3(5) . .
O7 C45 Dy1 N4 94.8(4) . .
C46 C45 Dy1 N4 -47(2) . .
O12 C45 Dy1 C37 11.1(5) . .
O7 C45 Dy1 C37 -165.8(4) . .
C46 C45 Dy1 C37 52.5(19) . .
O12 C45 Dy1 O7 176.9(7) . .
C46 C45 Dy1 O7 -142(2) . .
C25 N2 Dy2 O5 -103.2(2) . 2_765
C29 N2 Dy2 O5 75.4(2) . 2_765
C25 N2 Dy2 O2 -26.7(2) . .
C29 N2 Dy2 O2 152.0(2) . .
C25 N2 Dy2 O6 -166.1(2) . 2_765
C29 N2 Dy2 O6 12.5(3) . 2_765
C25 N2 Dy2 O4 104.9(2) . .
C29 N2 Dy2 O4 -76.5(2) . .
C25 N2 Dy2 O1 35.0(3) . .
C29 N2 Dy2 O1 -146.4(3) . .
C25 N2 Dy2 O3 53.3(2) . .
C29 N2 Dy2 O3 -128.1(2) . .
C25 N2 Dy2 N1 176.6(2) . .
C29 N2 Dy2 N1 -4.8(2) . .
C25 N2 Dy2 O5 -50.2(3) . .
C29 N2 Dy2 O5 128.4(2) . .
C25 N2 Dy2 C1 79.4(2) . .
C29 N2 Dy2 C1 -102.0(2) . .
C25 N2 Dy2 C9 -7.5(4) . .
C29 N2 Dy2 C9 171.1(3) . .
C32 N1 Dy2 O5 -82.2(2) . 2_765
C36 N1 Dy2 O5 95.0(2) . 2_765
C32 N1 Dy2 O2 -27.0(3) . .
C36 N1 Dy2 O2 150.1(2) . .
C32 N1 Dy2 O6 -162.8(2) . 2_765
C36 N1 Dy2 O6 14.4(2) . 2_765
C32 N1 Dy2 O4 103.0(2) . .
C36 N1 Dy2 O4 -79.8(2) . .
C32 N1 Dy2 O1 147.2(2) . .
C36 N1 Dy2 O1 -35.6(3) . .
C32 N1 Dy2 O3 62.3(2) . .
C36 N1 Dy2 O3 -120.5(2) . .
C32 N1 Dy2 N2 4.72(18) . .
C36 N1 Dy2 N2 -178.1(2) . .
C32 N1 Dy2 O5 -133.0(2) . .
C36 N1 Dy2 O5 44.2(3) . .
C32 N1 Dy2 C1 83.4(2) . .
C36 N1 Dy2 C1 -99.4(2) . .
C32 N1 Dy2 C9 -171.4(2) . .
C36 N1 Dy2 C9 5.8(3) . .
O3 C1 Dy2 O5 -77.7(6) . 2_765
O4 C1 Dy2 O5 98.8(6) . 2_765
C2 C1 Dy2 O5 156(4) . 2_765
O3 C1 Dy2 O2 4.6(3) . .
O4 C1 Dy2 O2 -178.9(3) . .
C2 C1 Dy2 O2 -121(4) . .
O3 C1 Dy2 O6 154.8(3) . 2_765
O4 C1 Dy2 O6 -28.7(4) . 2_765
C2 C1 Dy2 O6 29(4) . 2_765
O3 C1 Dy2 O4 -176.5(5) . .
C2 C1 Dy2 O4 58(4) . .
O3 C1 Dy2 O1 84.6(3) . .
O4 C1 Dy2 O1 -98.9(4) . .
C2 C1 Dy2 O1 -41(4) . .
O4 C1 Dy2 O3 176.5(5) . .
C2 C1 Dy2 O3 -126(4) . .
O3 C1 Dy2 N2 -69.2(3) . .
O4 C1 Dy2 N2 107.4(3) . .
C2 C1 Dy2 N2 165(4) . .
O3 C1 Dy2 N1 -130.9(3) . .
O4 C1 Dy2 N1 45.6(3) . .
C2 C1 Dy2 N1 103(4) . .
O3 C1 Dy2 O5 76.9(3) . .
O4 C1 Dy2 O5 -106.6(3) . .
C2 C1 Dy2 O5 -49(4) . .
O3 C1 Dy2 C9 80.4(3) . .
O4 C1 Dy2 C9 -103.1(3) . .
C2 C1 Dy2 C9 -46(4) . .
O1 C9 Dy2 O5 -176.8(4) . 2_765
O5 C9 Dy2 O5 0.5(4) . 2_765
C10 C9 Dy2 O5 121.8(18) . 2_765
O1 C9 Dy2 O2 111.9(5) . .
O5 C9 Dy2 O2 -70.8(3) . .
C10 C9 Dy2 O2 50.5(18) . .
O1 C9 Dy2 O6 -102.8(5) . 2_765
O5 C9 Dy2 O6 74.4(3) . 2_765
C10 C9 Dy2 O6 -164.2(18) . 2_765
O1 C9 Dy2 O4 -16.8(5) . .
O5 C9 Dy2 O4 160.5(3) . .
C10 C9 Dy2 O4 -78.2(18) . .
O5 C9 Dy2 O1 177.2(7) . .
C10 C9 Dy2 O1 -61.4(17) . .
O1 C9 Dy2 O3 36.2(4) . .
O5 C9 Dy2 O3 -146.5(3) . .
C10 C9 Dy2 O3 -25.2(18) . .
O1 C9 Dy2 N2 92.7(5) . .
O5 C9 Dy2 N2 -90.1(4) . .
C10 C9 Dy2 N2 31.2(19) . .
O1 C9 Dy2 N1 -94.2(5) . .
O5 C9 Dy2 N1 83.1(4) . .
C10 C9 Dy2 N1 -155.6(16) . .
O1 C9 Dy2 O5 -177.2(7) . .
C10 C9 Dy2 O5 121.3(19) . .
O1 C9 Dy2 C1 9.9(5) . .
O5 C9 Dy2 C1 -172.9(3) . .
C10 C9 Dy2 C1 -51.6(18) . .
O5 C9 O1 Dy2 -3.0(7) . .
C10 C9 O1 Dy2 166.5(5) . .
O5 Dy2 O1 C9 3.8(5) 2_765 .
O2 Dy2 O1 C9 -64.0(4) . .
O6 Dy2 O1 C9 71.5(4) 2_765 .
O4 Dy2 O1 C9 163.2(5) . .
O3 Dy2 O1 C9 -141.6(5) . .
N2 Dy2 O1 C9 -123.3(4) . .
N1 Dy2 O1 C9 120.2(4) . .
O5 Dy2 O1 C9 1.5(4) . .
C1 Dy2 O1 C9 -169.7(5) . .
O6 C17 O2 Dy2 -25.9(9) . .
C18 C17 O2 Dy2 153.1(4) . .
O5 Dy2 O2 C17 -19.6(5) 2_765 .
O6 Dy2 O2 C17 37.1(6) 2_765 .
O4 Dy2 O2 C17 177.9(5) . .
O1 Dy2 O2 C17 107.9(6) . .
O3 Dy2 O2 C17 -179.3(6) . .
N2 Dy2 O2 C17 -104.3(6) . .
N1 Dy2 O2 C17 -75.6(6) . .
O5 Dy2 O2 C17 60.2(5) . .
C1 Dy2 O2 C17 178.6(5) . .
C9 Dy2 O2 C17 85.6(5) . .
O4 C1 O3 Dy2 -3.4(5) . .
C2 C1 O3 Dy2 175.2(4) . .
O5 Dy2 O3 C1 148.6(3) 2_765 .
O2 Dy2 O3 C1 -175.4(3) . .
O6 Dy2 O3 C1 -34.8(4) 2_765 .
O4 Dy2 O3 C1 2.0(3) . .
O1 Dy2 O3 C1 -86.7(3) . .
N2 Dy2 O3 C1 104.7(3) . .
N1 Dy2 O3 C1 53.1(3) . .
O5 Dy2 O3 C1 -115.9(3) . .
C9 Dy2 O3 C1 -101.4(3) . .
O3 C1 O4 Dy2 3.6(5) . .
C2 C1 O4 Dy2 -175.1(4) . .
O5 Dy2 O4 C1 -142.2(3) 2_765 .
O2 Dy2 O4 C1 1.4(4) . .
O6 Dy2 O4 C1 153.9(3) 2_765 .
O1 Dy2 O4 C1 74.2(3) . .
O3 Dy2 O4 C1 -2.0(3) . .
N2 Dy2 O4 C1 -70.5(3) . .
N1 Dy2 O4 C1 -131.9(3) . .
O5 Dy2 O4 C1 90.9(3) . .
C9 Dy2 O4 C1 81.1(3) . .
O1 C9 O5 Dy2 -175.2(16) . 2_765
C10 C9 O5 Dy2 15(2) . 2_765
Dy2 C9 O5 Dy2 -178(2) . 2_765
O1 C9 O5 Dy2 2.6(6) . .
C10 C9 O5 Dy2 -167.2(5) . .
O5 Dy2 O5 C9 -179.5(4) 2_765 .
O2 Dy2 O5 C9 101.0(4) . .
O6 Dy2 O5 C9 -96.9(4) 2_765 .
O4 Dy2 O5 C9 -23.5(4) . .
O1 Dy2 O5 C9 -1.5(4) . .
O3 Dy2 O5 C9 36.4(4) . .
N2 Dy2 O5 C9 125.7(3) . .
N1 Dy2 O5 C9 -128.0(3) . .
C1 Dy2 O5 C9 8.2(4) . .
O5 Dy2 O5 Dy2 0.0 2_765 2_765
O2 Dy2 O5 Dy2 -79.49(16) . 2_765
O6 Dy2 O5 Dy2 82.60(15) 2_765 2_765
O4 Dy2 O5 Dy2 156.05(13) . 2_765
O1 Dy2 O5 Dy2 178.0(3) . 2_765
O3 Dy2 O5 Dy2 -144.04(14) . 2_765
N2 Dy2 O5 Dy2 -54.8(2) . 2_765
N1 Dy2 O5 Dy2 51.5(2) . 2_765
C1 Dy2 O5 Dy2 -172.22(15) . 2_765
C9 Dy2 O5 Dy2 179.5(4) . 2_765
O2 C17 O6 Dy2 -0.8(9) . 2_765
C18 C17 O6 Dy2 -179.7(3) . 2_765
O12 C45 O7 Dy1 -139.2(17) . 2_656
C46 C45 O7 Dy1 35(2) . 2_656
Dy1 C45 O7 Dy1 -136(2) . 2_656
O12 C45 O7 Dy1 -2.9(7) . .
C46 C45 O7 Dy1 171.1(6) . .
O7 Dy1 O7 C45 -171.5(4) 2_656 .
O9 Dy1 O7 C45 108.4(4) 2_656 .
O8 Dy1 O7 C45 -89.9(4) . .
O10 Dy1 O7 C45 45.1(4) . .
O12 Dy1 O7 C45 1.7(4) . .
O11 Dy1 O7 C45 -14.8(4) . .
N3 Dy1 O7 C45 136.8(4) . .
N4 Dy1 O7 C45 -116.5(4) . .
C37 Dy1 O7 C45 16.1(4) . .
O7 Dy1 O7 Dy1 0.0 2_656 2_656
O9 Dy1 O7 Dy1 -80.15(15) 2_656 2_656
O8 Dy1 O7 Dy1 81.61(15) . 2_656
O10 Dy1 O7 Dy1 -143.45(14) . 2_656
O12 Dy1 O7 Dy1 173.2(3) . 2_656
O11 Dy1 O7 Dy1 156.69(14) . 2_656
N3 Dy1 O7 Dy1 -51.7(2) . 2_656
N4 Dy1 O7 Dy1 55.0(2) . 2_656
C37 Dy1 O7 Dy1 -172.44(16) . 2_656
C45 Dy1 O7 Dy1 171.5(4) . 2_656
O9 C53 O8 Dy1 14.8(9) . .
C54 C53 O8 Dy1 -166.1(3) . .
O7 Dy1 O8 C53 25.2(5) 2_656 .
O9 Dy1 O8 C53 -31.7(6) 2_656 .
O10 Dy1 O8 C53 -154.2(5) . .
O12 Dy1 O8 C53 -105.4(5) . .
O11 Dy1 O8 C53 -178.5(5) . .
N3 Dy1 O8 C53 85.5(5) . .
N4 Dy1 O8 C53 107.5(5) . .
C37 Dy1 O8 C53 -166.3(5) . .
O7 Dy1 O8 C53 -54.5(5) . .
C45 Dy1 O8 C53 -81.4(5) . .
O8 C53 O9 Dy1 13.1(9) . 2_656
C54 C53 O9 Dy1 -166.0(3) . 2_656
O11 C37 O10 Dy1 -10.2(5) . .
C38 C37 O10 Dy1 169.6(4) . .
O7 Dy1 O10 C37 155.8(3) 2_656 .
O9 Dy1 O10 C37 -165.0(4) 2_656 .
O8 Dy1 O10 C37 -25.2(4) . .
O12 Dy1 O10 C37 -74.6(3) . .
O11 Dy1 O10 C37 5.6(3) . .
N3 Dy1 O10 C37 114.5(3) . .
N4 Dy1 O10 C37 60.3(3) . .
O7 Dy1 O10 C37 -107.0(3) . .
C45 Dy1 O10 C37 -89.5(4) . .
O10 C37 O11 Dy1 10.0(5) . .
C38 C37 O11 Dy1 -169.8(4) . .
O7 Dy1 O11 C37 -146.3(3) 2_656 .
O9 Dy1 O11 C37 6.2(4) 2_656 .
O8 Dy1 O11 C37 154.6(3) . .
O10 Dy1 O11 C37 -5.6(3) . .
O12 Dy1 O11 C37 78.0(3) . .
N3 Dy1 O11 C37 -71.4(3) . .
N4 Dy1 O11 C37 -131.5(3) . .
O7 Dy1 O11 C37 90.9(3) . .
C45 Dy1 O11 C37 84.6(3) . .
O7 C45 O12 Dy1 3.5(8) . .
C46 C45 O12 Dy1 -170.5(5) . .
O7 Dy1 O12 C45 6.3(5) 2_656 .
O9 Dy1 O12 C45 -64.0(5) 2_656 .
O8 Dy1 O12 C45 70.4(5) . .
O10 Dy1 O12 C45 -140.7(5) . .
O11 Dy1 O12 C45 163.6(5) . .
N3 Dy1 O12 C45 -124.3(4) . .
N4 Dy1 O12 C45 119.8(4) . .
C37 Dy1 O12 C45 -168.2(5) . .
O7 Dy1 O12 C45 -1.8(4) . .
